data_2211732
loop_
_publ_author_name
'Li, Jian'
'Liang, Zu-Pei'
'Ma, Yong-Sheng'

_publ_section_title 2-(1,5-Dimethyl-3-oxo-2-phenyl-2,3-dihydro-1<i>H</i>-pyrazol-4-yl)isoindoline-1,3-dione
_journal_coeditor_code BI2112
_journal_issue 1
_journal_name_full 'Acta Crystallographica Section E'
_journal_page_first o28
_journal_page_last o29
_journal_paper_doi 10.1107/S1600536806051221
_journal_volume 63
_journal_year 2007
_chemical_formula_iupac 'C19 H15 N3 O3'
_chemical_formula_moiety 'C19 H15 N3 O3'
_chemical_formula_sum 'C19 H15 N3 O3'
_chemical_formula_weight 333.34
_chemical_name_systematic
;
2-(1,5-Dimethyl-3-oxo-2-phenyl-2,3-dihydro-1H-pyrazol-4-yl)isoindoline-
1,3-dione
;
_space_group_IT_number 14
_symmetry_cell_setting monoclinic
_symmetry_space_group_name_Hall '-P 2ybc'
_symmetry_space_group_name_H-M 'P 1 21/c 1'
_atom_sites_solution_hydrogens geom
_atom_sites_solution_primary direct
_atom_sites_solution_secondary difmap
_cell_angle_alpha 90.00
_cell_angle_beta 102.358(3)
_cell_angle_gamma 90.00
_cell_formula_units_Z 4
_cell_length_a 13.960(3)
_cell_length_b 15.948(3)
_cell_length_c 7.3536(14)
_cell_measurement_reflns_used 2202
_cell_measurement_temperature 294(2)
_cell_measurement_theta_max 25.31
_cell_measurement_theta_min 2.55
_cell_volume 1599.2(5)
_computing_cell_refinement 'SAINT (Bruker, 1997)'
_computing_data_collection 'SMART (Bruker, 1997)'
_computing_data_reduction SAINT
_computing_molecular_graphics 'SHELXTL (Bruker, 1997)'
_computing_publication_material SHELXTL
_computing_structure_refinement 'SHELXL97 (Sheldrick, 1997)'
_computing_structure_solution 'SHELXS97 (Sheldrick, 1997)'
_diffrn_ambient_temperature 294(2)
_diffrn_measured_fraction_theta_full 0.995
_diffrn_measured_fraction_theta_max 0.995
_diffrn_measurement_device_type 'Bruker SMART CCD'
_diffrn_measurement_method '\f and \w'
_diffrn_radiation_monochromator graphite
_diffrn_radiation_source 'fine-focus sealed tube'
_diffrn_radiation_type MoK\a
_diffrn_radiation_wavelength 0.71073
_diffrn_reflns_av_R_equivalents 0.0475
_diffrn_reflns_av_sigmaI/netI 0.0559
_diffrn_reflns_limit_h_max 17
_diffrn_reflns_limit_h_min -14
_diffrn_reflns_limit_k_max 19
_diffrn_reflns_limit_k_min -16
_diffrn_reflns_limit_l_max 9
_diffrn_reflns_limit_l_min -9
_diffrn_reflns_number 8874
_diffrn_reflns_theta_full 26.40
_diffrn_reflns_theta_max 26.40
_diffrn_reflns_theta_min 1.49
_diffrn_standards_number 0
_exptl_absorpt_coefficient_mu 0.096
_exptl_absorpt_correction_T_max 0.989
_exptl_absorpt_correction_T_min 0.979
_exptl_absorpt_correction_type multi-scan
_exptl_absorpt_process_details '(SADABS; Bruker, 1997)'
_exptl_crystal_colour 'light yellow'
_exptl_crystal_density_diffrn 1.385
_exptl_crystal_density_method 'not measured'
_exptl_crystal_description plate
_exptl_crystal_F_000 696
_exptl_crystal_size_max 0.22
_exptl_crystal_size_mid 0.18
_exptl_crystal_size_min 0.12
_refine_diff_density_max 0.214
_refine_diff_density_min -0.167
_refine_ls_extinction_coef 0.0184(19)
_refine_ls_extinction_expression Fc^*^=kFc[1+0.001xFc^2^\l^3^/sin(2\q)]^-1/4^
_refine_ls_extinction_method SHELXL97
_refine_ls_goodness_of_fit_ref 1.050
_refine_ls_hydrogen_treatment constr
_refine_ls_matrix_type full
_refine_ls_number_parameters 229
_refine_ls_number_reflns 3257
_refine_ls_number_restraints 0
_refine_ls_restrained_S_all 1.050
_refine_ls_R_factor_all 0.0842
_refine_ls_R_factor_gt 0.0440
_refine_ls_shift/su_max 0.001
_refine_ls_shift/su_mean 0.000
_refine_ls_structure_factor_coef Fsqd
_refine_ls_weighting_details 'calc w=1/[\s^2^(Fo^2^)+(0.0466P)^2^+0.256P] where P=(Fo^2^+2Fc^2^)/3'
_refine_ls_weighting_scheme calc
_refine_ls_wR_factor_gt 0.0989
_refine_ls_wR_factor_ref 0.1152
_reflns_number_gt 2109
_reflns_number_total 3257
_reflns_threshold_expression I>2\s(I)
_cod_data_source_file bi2112.cif
_cod_data_source_block I
_cod_original_sg_symbol_H-M 'P 21/c'
_cod_database_code 2211732
_cod_database_fobs_code 2211732

loop_
_symmetry_equiv_pos_as_xyz
'x, y, z'
'-x, y+1/2, -z+1/2'
'-x, -y, -z'
'x, -y-1/2, z-1/2'

loop_
_atom_site_type_symbol
_atom_site_label
_atom_site_fract_x
_atom_site_fract_y
_atom_site_fract_z
_atom_site_U_iso_or_equiv
_atom_site_adp_type
_atom_site_calc_flag
_atom_site_refinement_flags
_atom_site_occupancy
O O1 0.47674(11) 1.01034(9) 0.2643(2) 0.0586(5) Uani d . 1
O O2 0.29512(10) 0.77655(9) 0.3215(2) 0.0497(4) Uani d . 1
O O3 0.25841(10) 1.02652(8) 0.00198(19) 0.0453(4) Uani d . 1
N N1 0.36465(11) 0.90664(9) 0.2936(2) 0.0365(4) Uani d . 1
N N2 0.15678(11) 1.01867(10) 0.3929(2) 0.0376(4) Uani d . 1
N N3 0.16770(11) 1.05624(10) 0.2242(2) 0.0355(4) Uani d . 1
C C1 0.45564(14) 0.93728(12) 0.2673(3) 0.0398(5) Uani d . 1
C C2 0.51515(14) 0.86205(12) 0.2503(3) 0.0357(5) Uani d . 1
C C3 0.60901(14) 0.85588(13) 0.2212(3) 0.0447(5) Uani d . 1
H H3 0.6452 0.9032 0.2051 0.054 Uiso calc R 1
C C4 0.64726(15) 0.77573(14) 0.2168(3) 0.0485(6) Uani d . 1
H H4 0.7107 0.7695 0.1984 0.058 Uiso calc R 1
C C5 0.59415(15) 0.70527(13) 0.2390(3) 0.0443(5) Uani d . 1
H H5 0.6221 0.6525 0.2356 0.053 Uiso calc R 1
C C6 0.49910(14) 0.71228(12) 0.2665(3) 0.0397(5) Uani d . 1
H H6 0.4625 0.6650 0.2812 0.048 Uiso calc R 1
C C7 0.46085(13) 0.79139(11) 0.2714(2) 0.0329(4) Uani d . 1
C C8 0.36298(14) 0.81844(12) 0.2982(3) 0.0354(5) Uani d . 1
C C9 0.28485(13) 0.95968(11) 0.3049(3) 0.0333(4) Uani d . 1
C C10 0.23440(14) 0.96299(12) 0.4422(3) 0.0368(5) Uani d . 1
C C11 0.24133(13) 1.01562(11) 0.1571(3) 0.0346(5) Uani d . 1
C C12 0.24996(18) 0.91581(14) 0.6196(3) 0.0574(6) Uani d . 1
H H12A 0.3015 0.8756 0.6235 0.086 Uiso calc R 1
H H12B 0.1906 0.8872 0.6282 0.086 Uiso calc R 1
H H12C 0.2679 0.9540 0.7221 0.086 Uiso calc R 1
C C13 0.13464(17) 1.07761(14) 0.5324(3) 0.0506(6) Uani d . 1
H H13A 0.1421 1.0496 0.6501 0.076 Uiso calc R 1
H H13B 0.0685 1.0973 0.4934 0.076 Uiso calc R 1
H H13C 0.1790 1.1243 0.5446 0.076 Uiso calc R 1
C C14 0.08869(13) 1.10141(11) 0.1132(2) 0.0319(4) Uani d . 1
C C15 -0.00758(14) 1.08803(12) 0.1255(3) 0.0382(5) Uani d . 1
H H15 -0.0225 1.0482 0.2076 0.046 Uiso calc R 1
C C16 -0.08147(15) 1.13436(13) 0.0150(3) 0.0463(5) Uani d . 1
H H16 -0.1460 1.1271 0.0267 0.056 Uiso calc R 1
C C17 -0.06075(16) 1.19123(14) -0.1125(3) 0.0506(6) Uani d . 1
H H17 -0.1109 1.2214 -0.1882 0.061 Uiso calc R 1
C C18 0.03521(17) 1.20282(13) -0.1261(3) 0.0485(6) Uani d . 1
H H18 0.0495 1.2402 -0.2136 0.058 Uiso calc R 1
C C19 0.11032(15) 1.15983(12) -0.0119(3) 0.0400(5) Uani d . 1
H H19 0.1751 1.1699 -0.0187 0.048 Uiso calc R 1

loop_
_atom_site_aniso_label
_atom_site_aniso_U_11
_atom_site_aniso_U_22
_atom_site_aniso_U_33
_atom_site_aniso_U_12
_atom_site_aniso_U_13
_atom_site_aniso_U_23
O1 0.0584(10) 0.0292(8) 0.0913(12) -0.0027(7) 0.0230(9) 0.0018(8)
O2 0.0374(8) 0.0383(8) 0.0747(11) -0.0059(7) 0.0152(7) -0.0030(7)
O3 0.0532(9) 0.0482(9) 0.0399(8) 0.0046(7) 0.0219(7) 0.0046(7)
N1 0.0356(9) 0.0284(9) 0.0465(10) 0.0027(7) 0.0107(7) -0.0012(7)
N2 0.0473(10) 0.0382(10) 0.0301(9) 0.0098(8) 0.0143(7) 0.0047(7)
N3 0.0402(10) 0.0377(9) 0.0311(9) 0.0078(7) 0.0136(7) 0.0056(7)
C1 0.0425(13) 0.0318(11) 0.0457(12) -0.0006(9) 0.0110(10) 0.0007(9)
C2 0.0357(11) 0.0335(11) 0.0382(11) 0.0013(9) 0.0086(9) 0.0015(9)
C3 0.0427(13) 0.0400(12) 0.0536(13) -0.0038(10) 0.0149(10) 0.0050(10)
C4 0.0374(12) 0.0559(15) 0.0551(14) 0.0085(11) 0.0161(10) 0.0049(11)
C5 0.0462(13) 0.0376(12) 0.0482(13) 0.0127(10) 0.0083(10) 0.0006(10)
C6 0.0402(12) 0.0326(11) 0.0441(12) -0.0004(9) 0.0042(9) -0.0012(9)
C7 0.0351(11) 0.0309(11) 0.0319(10) 0.0027(8) 0.0052(8) -0.0018(8)
C8 0.0368(12) 0.0310(11) 0.0368(11) -0.0006(9) 0.0044(9) -0.0021(8)
C9 0.0359(11) 0.0288(10) 0.0353(11) 0.0041(8) 0.0076(9) -0.0016(8)
C10 0.0432(12) 0.0323(11) 0.0342(11) 0.0054(9) 0.0068(9) 0.0001(8)
C11 0.0375(11) 0.0314(10) 0.0364(11) -0.0025(8) 0.0113(9) -0.0036(8)
C12 0.0810(17) 0.0533(14) 0.0397(13) 0.0219(12) 0.0171(12) 0.0125(11)
C13 0.0633(15) 0.0540(14) 0.0366(12) 0.0170(11) 0.0154(10) -0.0034(10)
C14 0.0369(11) 0.0278(10) 0.0310(10) 0.0019(8) 0.0070(8) -0.0022(8)
C15 0.0408(12) 0.0350(11) 0.0394(11) -0.0050(9) 0.0095(9) -0.0010(9)
C16 0.0337(12) 0.0491(13) 0.0536(13) -0.0021(10) 0.0035(10) -0.0078(11)
C17 0.0479(14) 0.0489(14) 0.0481(13) 0.0078(10) -0.0054(11) 0.0025(11)
C18 0.0594(15) 0.0408(13) 0.0439(13) 0.0020(10) 0.0081(11) 0.0116(10)
C19 0.0418(12) 0.0366(11) 0.0418(12) -0.0009(9) 0.0096(9) 0.0041(9)

loop_
_atom_type_symbol
_atom_type_description
_atom_type_scat_dispersion_real
_atom_type_scat_dispersion_imag
_atom_type_scat_source
C C 0.0033 0.0016 'International Tables Vol C Tables 4.2.6.8 and 6.1.1.4'
H H 0.0000 0.0000 'International Tables Vol C Tables 4.2.6.8 and 6.1.1.4'
N N 0.0061 0.0033 'International Tables Vol C Tables 4.2.6.8 and 6.1.1.4'
O O 0.0106 0.0060 'International Tables Vol C Tables 4.2.6.8 and 6.1.1.4'

loop_
_geom_angle_atom_site_label_1
_geom_angle_atom_site_label_2
_geom_angle_atom_site_label_3
_geom_angle
C8 N1 C1 111.66(15)
C8 N1 C9 125.35(15)
C1 N1 C9 122.93(15)
C10 N2 N3 105.99(14)
C10 N2 C13 119.67(16)
N3 N2 C13 114.75(15)
C11 N3 N2 109.88(14)
C11 N3 C14 125.04(15)
N2 N3 C14 120.17(14)
O1 C1 N1 124.64(18)
O1 C1 C2 129.76(18)
N1 C1 C2 105.59(16)
C3 C2 C7 121.43(18)
C3 C2 C1 129.93(18)
C7 C2 C1 108.64(16)
C2 C3 C4 116.95(19)
C2 C3 H3 121.5
C4 C3 H3 121.5
C5 C4 C3 122.00(19)
C5 C4 H4 119.0
C3 C4 H4 119.0
C4 C5 C6 120.52(19)
C4 C5 H5 119.7
C6 C5 H5 119.7
C7 C6 C5 117.81(18)
C7 C6 H6 121.1
C5 C6 H6 121.1
C6 C7 C2 121.28(17)
C6 C7 C8 130.09(17)
C2 C7 C8 108.63(16)
O2 C8 N1 125.25(18)
O2 C8 C7 129.29(18)
N1 C8 C7 105.46(16)
C10 C9 N1 127.65(17)
C10 C9 C11 109.74(16)
N1 C9 C11 122.48(16)
C9 C10 N2 109.44(16)
C9 C10 C12 129.57(18)
N2 C10 C12 120.95(17)
O3 C11 N3 124.68(17)
O3 C11 C9 131.06(18)
N3 C11 C9 104.21(15)
C10 C12 H12A 109.5
C10 C12 H12B 109.5
H12A C12 H12B 109.5
C10 C12 H12C 109.5
H12A C12 H12C 109.5
H12B C12 H12C 109.5
N2 C13 H13A 109.5
N2 C13 H13B 109.5
H13A C13 H13B 109.5
N2 C13 H13C 109.5
H13A C13 H13C 109.5
H13B C13 H13C 109.5
C15 C14 C19 119.99(17)
C15 C14 N3 122.01(17)
C19 C14 N3 118.00(16)
C14 C15 C16 119.47(19)
C14 C15 H15 120.3
C16 C15 H15 120.3
C17 C16 C15 120.84(19)
C17 C16 H16 119.6
C15 C16 H16 119.6
C18 C17 C16 119.1(2)
C18 C17 H17 120.4
C16 C17 H17 120.4
C17 C18 C19 120.9(2)
C17 C18 H18 119.5
C19 C18 H18 119.5
C18 C19 C14 119.55(19)
C18 C19 H19 120.2
C14 C19 H19 120.2

loop_
_geom_bond_atom_site_label_1
_geom_bond_atom_site_label_2
_geom_bond_distance
O1 C1 1.203(2)
O2 C8 1.201(2)
O3 C11 1.226(2)
N1 C8 1.407(2)
N1 C1 1.412(2)
N1 C9 1.415(2)
N2 C10 1.388(2)
N2 N3 1.415(2)
N2 C13 1.472(2)
N3 C11 1.392(2)
N3 C14 1.420(2)
C1 C2 1.480(3)
C2 C3 1.376(3)
C2 C7 1.385(3)
C3 C4 1.388(3)
C3 H3 0.930
C4 C5 1.375(3)
C4 H4 0.930
C5 C6 1.389(3)
C5 H5 0.930
C6 C7 1.373(2)
C6 H6 0.930
C7 C8 1.485(3)
C9 C10 1.350(3)
C9 C11 1.437(3)
C10 C12 1.481(3)
C12 H12A 0.960
C12 H12B 0.960
C12 H12C 0.960
C13 H13A 0.960
C13 H13B 0.960
C13 H13C 0.960
C14 C15 1.383(3)
C14 C19 1.387(3)
C15 C16 1.383(3)
C15 H15 0.930
C16 C17 1.379(3)
C16 H16 0.930
C17 C18 1.377(3)
C17 H17 0.930
C18 C19 1.377(3)
C18 H18 0.930
C19 H19 0.930

loop_
_geom_torsion_atom_site_label_1
_geom_torsion_atom_site_label_2
_geom_torsion_atom_site_label_3
_geom_torsion_atom_site_label_4
_geom_torsion
C10 N2 N3 C11 8.8(2)
C13 N2 N3 C11 143.11(17)
C10 N2 N3 C14 165.16(16)
C13 N2 N3 C14 -60.5(2)
C8 N1 C1 O1 -177.5(2)
C9 N1 C1 O1 5.1(3)
C8 N1 C1 C2 1.2(2)
C9 N1 C1 C2 -176.19(16)
O1 C1 C2 C3 -2.2(4)
N1 C1 C2 C3 179.18(19)
O1 C1 C2 C7 177.0(2)
N1 C1 C2 C7 -1.6(2)
C7 C2 C3 C4 -1.0(3)
C1 C2 C3 C4 178.13(19)
C2 C3 C4 C5 0.5(3)
C3 C4 C5 C6 0.1(3)
C4 C5 C6 C7 -0.3(3)
C5 C6 C7 C2 -0.2(3)
C5 C6 C7 C8 -179.99(18)
C3 C2 C7 C6 0.9(3)
C1 C2 C7 C6 -178.42(18)
C3 C2 C7 C8 -179.30(18)
C1 C2 C7 C8 1.4(2)
C1 N1 C8 O2 178.89(19)
C9 N1 C8 O2 -3.8(3)
C1 N1 C8 C7 -0.4(2)
C9 N1 C8 C7 176.93(16)
C6 C7 C8 O2 -0.1(3)
C2 C7 C8 O2 -179.9(2)
C6 C7 C8 N1 179.14(19)
C2 C7 C8 N1 -0.7(2)
C8 N1 C9 C10 57.6(3)
C1 N1 C9 C10 -125.4(2)
C8 N1 C9 C11 -117.9(2)
C1 N1 C9 C11 59.1(3)
N1 C9 C10 N2 -175.22(17)
C11 C9 C10 N2 0.7(2)
N1 C9 C10 C12 2.7(4)
C11 C9 C10 C12 178.6(2)
N3 N2 C10 C9 -5.7(2)
C13 N2 C10 C9 -137.31(18)
N3 N2 C10 C12 176.20(18)
C13 N2 C10 C12 44.6(3)
N2 N3 C11 O3 169.63(17)
C14 N3 C11 O3 14.6(3)
N2 N3 C11 C9 -8.15(19)
C14 N3 C11 C9 -163.15(17)
C10 C9 C11 O3 -173.0(2)
N1 C9 C11 O3 3.2(3)
C10 C9 C11 N3 4.6(2)
N1 C9 C11 N3 -179.22(16)
C11 N3 C14 C15 130.3(2)
N2 N3 C14 C15 -22.3(3)
C11 N3 C14 C19 -49.0(3)
N2 N3 C14 C19 158.34(16)
C19 C14 C15 C16 -1.2(3)
N3 C14 C15 C16 179.49(18)
C14 C15 C16 C17 2.6(3)
C15 C16 C17 C18 -1.3(3)
C16 C17 C18 C19 -1.4(3)
C17 C18 C19 C14 2.7(3)
C15 C14 C19 C18 -1.4(3)
N3 C14 C19 C18 177.91(18)

loop_
_cod_related_entry_id
_cod_related_entry_database
_cod_related_entry_code
1 ChemSpider 566531
